data_7029839
loop_
_publ_author_name
'Xue, Li-Ping'
'Chang, Xin-Hong'
'Li, Shi-Hui'
'Ma, Lu-Fang'
'Wang, Li-Ya'

_publ_section_title
;
 The structural diversity and photoluminescent properties of cadmium
 thiophenedicarboxylate coordination polymers.
;
_journal_issue 19
_journal_name_full 'Dalton transactions (Cambridge, England : 2003)'
_journal_page_first 7219
_journal_page_last 7226
_journal_paper_doi 10.1039/c4dt00211c
_journal_volume 43
_journal_year 2014
_chemical_formula_sum 'C16 H18 Cd N4 O5 S'
_chemical_formula_weight 490.80
_chemical_name_systematic
;

 ?

;
_space_group_IT_number 15
_symmetry_cell_setting monoclinic
_symmetry_space_group_name_Hall '-C 2yc'
_symmetry_space_group_name_H-M 'C 1 2/c 1'
_atom_sites_solution_hydrogens geom
_atom_sites_solution_primary direct
_atom_sites_solution_secondary difmap
_audit_creation_method SHELXL-97
_cell_angle_alpha 90.00
_cell_angle_beta 95.587(3)
_cell_angle_gamma 90.00
_cell_formula_units_Z 8
_cell_length_a 16.714(6)
_cell_length_b 16.289(6)
_cell_length_c 13.976(5)
_cell_measurement_reflns_used 8303
_cell_measurement_temperature 296(2)
_cell_measurement_theta_max 28.18
_cell_measurement_theta_min 2.36
_cell_volume 3787(2)
_computing_cell_refinement 'Bruker SMART'
_computing_data_collection 'Bruker SMART'
_computing_data_reduction 'Bruker SAINT'
_computing_molecular_graphics 'Bruker SHELXTL'
_computing_publication_material 'Bruker SHELXTL'
_computing_structure_refinement 'SHELXL-97 (Sheldrick, 1997)'
_computing_structure_solution 'SHELXS-97 (Sheldrick, 1990)'
_diffrn_ambient_temperature 296(2)
_diffrn_measured_fraction_theta_full 0.998
_diffrn_measured_fraction_theta_max 0.998
_diffrn_measurement_device_type 'CCD area detector'
_diffrn_measurement_method 'phi and omega scans'
_diffrn_radiation_monochromator graphite
_diffrn_radiation_source 'fine-focus sealed tube'
_diffrn_radiation_type MoK\a
_diffrn_radiation_wavelength 0.71073
_diffrn_reflns_av_R_equivalents 0.0140
_diffrn_reflns_av_unetI/netI 0.0125
_diffrn_reflns_limit_h_max 19
_diffrn_reflns_limit_h_min -19
_diffrn_reflns_limit_k_max 19
_diffrn_reflns_limit_k_min -19
_diffrn_reflns_limit_l_max 16
_diffrn_reflns_limit_l_min -16
_diffrn_reflns_number 12446
_diffrn_reflns_theta_full 24.99
_diffrn_reflns_theta_max 24.99
_diffrn_reflns_theta_min 2.36
_diffrn_standards_decay_% 0
_diffrn_standards_interval_count 0
_diffrn_standards_interval_time 0
_diffrn_standards_number 0
_exptl_absorpt_coefficient_mu 1.299
_exptl_absorpt_correction_T_max 0.7812
_exptl_absorpt_correction_T_min 0.6813
_exptl_absorpt_correction_type multi-scan
_exptl_absorpt_process_details sadabs
_exptl_crystal_colour colourless
_exptl_crystal_density_diffrn 1.722
_exptl_crystal_density_method 'not measured'
_exptl_crystal_description block
_exptl_crystal_F_000 1968
_exptl_crystal_size_max 0.32
_exptl_crystal_size_mid 0.25
_exptl_crystal_size_min 0.20
_refine_diff_density_max 2.720
_refine_diff_density_min -1.971
_refine_diff_density_rms 0.126
_refine_ls_extinction_method none
_refine_ls_goodness_of_fit_ref 1.037
_refine_ls_hydrogen_treatment constr
_refine_ls_matrix_type full
_refine_ls_number_parameters 244
_refine_ls_number_reflns 3341
_refine_ls_number_restraints 43
_refine_ls_restrained_S_all 1.232
_refine_ls_R_factor_all 0.0548
_refine_ls_R_factor_gt 0.0516
_refine_ls_shift/su_max 0.047
_refine_ls_shift/su_mean 0.001
_refine_ls_structure_factor_coef Fsqd
_refine_ls_weighting_details 'calc w=1/[\s^2^(Fo^2^)+(0.0624P)^2^+52.5680P] where P=(Fo^2^+2Fc^2^)/3'
_refine_ls_weighting_scheme calc
_refine_ls_wR_factor_gt 0.1329
_refine_ls_wR_factor_ref 0.1363
_reflns_number_gt 3082
_reflns_number_total 3341
_reflns_threshold_expression >2sigma(I)
_cod_data_source_file c4dt00211c2.cif
_cod_data_source_block 945063
_cod_depositor_comments
;
The following automatic conversions were performed:

'_symmetry_cell_setting' value 'Monoclinic' changed to 'monoclinic'
according to
/usr/data/users/saulius/crontab/automatic-downloads/rss-feeds/RSC/lib/dictionaries/cif_core.dic
dictionary named 'cif_core.dic' version 2.4.2 from 2011-04-26.

Automatic conversion script
Id: cif_fix_values 2281 2013-09-26 08:29:07Z andrius 

 Adding full bibliography for
 ./tmp-cod-update-bibliographies-12899/cifs/7029839.cif.
;
_cod_original_sg_symbol_H-M C2/c
_cod_database_code 7029839

loop_
_symmetry_equiv_pos_as_xyz
'x, y, z'
'-x, y, -z+1/2'
'x+1/2, y+1/2, z'
'-x+1/2, y+1/2, -z+1/2'
'-x, -y, -z'
'x, -y, z-1/2'
'-x+1/2, -y+1/2, -z'
'x+1/2, -y+1/2, z-1/2'

loop_
_atom_site_label
_atom_site_type_symbol
_atom_site_fract_x
_atom_site_fract_y
_atom_site_fract_z
_atom_site_U_iso_or_equiv
_atom_site_adp_type
_atom_site_occupancy
_atom_site_symmetry_multiplicity
_atom_site_calc_flag
_atom_site_refinement_flags
Cd1 Cd 0.41990(3) 0.24462(3) 0.45975(3) 0.0291(2) Uani 1 1 d .
S1 S 0.23997(16) 0.16554(19) 0.12815(18) 0.0712(6) Uani 1 1 d U
O1 O 0.2948(3) 0.2233(4) 0.3967(4) 0.0464(13) Uani 1 1 d .
O2 O 0.3736(3) 0.1958(3) 0.2827(3) 0.0396(11) Uani 1 1 d .
O3 O 0.1148(3) 0.2914(4) 0.3783(4) 0.0534(14) Uani 1 1 d .
O4 O 0.1143(3) 0.1610(4) 0.4187(4) 0.0493(13) Uani 1 1 d .
O6 O 0.2486(5) 0.0902(4) 0.5554(5) 0.0741(19) Uani 1 1 d .
H2W H 0.2647 0.1341 0.5840 0.111 Uiso 1 1 d R
H1W H 0.2097 0.1131 0.5218 0.111 Uiso 1 1 d R
N1 N 0.4941(3) 0.3435(3) 0.3988(4) 0.0310(12) Uani 1 1 d .
N2 N 0.5908(3) 0.4072(4) 0.3327(4) 0.0333(12) Uani 1 1 d .
N3 N 0.9129(3) 0.4483(4) 0.4381(5) 0.0389(14) Uani 1 1 d .
N4 N 0.9892(3) 0.3556(4) 0.5166(4) 0.0358(13) Uani 1 1 d .
C1 C 0.2316(4) 0.1904(5) 0.2446(6) 0.0470(10) Uani 1 1 d DU
C2 C 0.1526(4) 0.1943(5) 0.2628(5) 0.0455(10) Uani 1 1 d DU
C3 C 0.0928(5) 0.1734(5) 0.1773(5) 0.0469(10) Uani 1 1 d DU
H3 H 0.0370 0.1715 0.1745 0.056 Uiso 1 1 calc R
C4 C 0.1420(5) 0.1577(6) 0.1039(6) 0.0574(10) Uani 1 1 d DU
H4 H 0.1198 0.1432 0.0426 0.069 Uiso 1 1 calc R
C6 C 0.1268(4) 0.2174(5) 0.3607(5) 0.0382(16) Uani 1 1 d .
C5 C 0.3054(4) 0.2040(4) 0.3113(4) 0.0302(13) Uani 1 1 d .
C7 C 0.4861(4) 0.4266(4) 0.4121(5) 0.0383(15) Uani 1 1 d .
H7 H 0.4461 0.4515 0.4439 0.046 Uiso 1 1 calc R
C8 C 0.5455(4) 0.4666(4) 0.3717(5) 0.0404(16) Uani 1 1 d .
H8 H 0.5540 0.5230 0.3706 0.048 Uiso 1 1 calc R
C9 C 0.5576(4) 0.3345(4) 0.3499(5) 0.0332(14) Uani 1 1 d .
H9 H 0.5766 0.2842 0.3301 0.040 Uiso 1 1 calc R
C10 C 0.6628(4) 0.4209(5) 0.2824(5) 0.0416(17) Uani 1 1 d .
H10A H 0.6520 0.4642 0.2353 0.050 Uiso 1 1 calc R
H10B H 0.6749 0.3712 0.2483 0.050 Uiso 1 1 calc R
C11 C 0.7351(4) 0.4443(5) 0.3509(5) 0.0444(17) Uani 1 1 d .
H11A H 0.7465 0.4008 0.3976 0.053 Uiso 1 1 calc R
H11B H 0.7230 0.4938 0.3854 0.053 Uiso 1 1 calc R
C12 C 0.8091(4) 0.4591(5) 0.2967(6) 0.0447(18) Uani 1 1 d .
H12A H 0.8276 0.4069 0.2738 0.054 Uiso 1 1 calc R
H12B H 0.7938 0.4932 0.2410 0.054 Uiso 1 1 calc R
C13 C 0.8779(4) 0.5003(5) 0.3581(6) 0.051(2) Uani 1 1 d .
H13A H 0.9197 0.5146 0.3176 0.061 Uiso 1 1 calc R
H13B H 0.8584 0.5508 0.3843 0.061 Uiso 1 1 calc R
C14 C 0.8927(4) 0.4487(5) 0.5310(6) 0.0438(17) Uani 1 1 d .
H14 H 0.8542 0.4814 0.5560 0.053 Uiso 1 1 calc R
C15 C 0.9404(4) 0.3918(4) 0.5789(6) 0.0405(16) Uani 1 1 d .
H15 H 0.9403 0.3791 0.6437 0.049 Uiso 1 1 calc R
C17 C 0.9705(4) 0.3916(5) 0.4328(5) 0.0396(16) Uani 1 1 d .
H17 H 0.9944 0.3793 0.3772 0.047 Uiso 1 1 calc R

loop_
_atom_site_aniso_label
_atom_site_aniso_U_11
_atom_site_aniso_U_22
_atom_site_aniso_U_33
_atom_site_aniso_U_23
_atom_site_aniso_U_13
_atom_site_aniso_U_12
Cd1 0.0228(3) 0.0337(3) 0.0306(3) 0.00044(18) 0.00174(19) -0.00046(17)
S1 0.0598(9) 0.0977(12) 0.0568(9) -0.0081(9) 0.0089(8) 0.0052(9)
O1 0.027(2) 0.077(4) 0.035(3) -0.014(3) 0.000(2) -0.001(2)
O2 0.024(2) 0.057(3) 0.039(3) 0.002(2) 0.0067(19) 0.000(2)
O3 0.053(3) 0.056(3) 0.052(3) -0.008(3) 0.012(3) 0.015(3)
O4 0.052(3) 0.057(3) 0.041(3) -0.005(3) 0.016(2) -0.012(3)
O6 0.096(5) 0.050(4) 0.074(5) 0.004(3) -0.002(4) 0.011(3)
N1 0.030(3) 0.037(3) 0.026(3) -0.003(2) 0.003(2) -0.004(2)
N2 0.030(3) 0.040(3) 0.029(3) -0.003(2) 0.002(2) -0.007(2)
N3 0.023(3) 0.036(3) 0.056(4) 0.011(3) -0.003(3) -0.001(2)
N4 0.028(3) 0.038(3) 0.041(3) 0.004(2) 0.004(2) 0.005(2)
C1 0.0454(11) 0.0460(16) 0.0498(12) 0.0025(11) 0.0053(9) 0.0009(11)
C2 0.0438(13) 0.0449(16) 0.0472(12) 0.0012(11) 0.0014(9) -0.0003(11)
C3 0.0484(11) 0.0465(16) 0.0450(14) -0.0006(11) 0.0001(8) 0.0006(11)
C4 0.0593(12) 0.0608(16) 0.0520(12) -0.0043(11) 0.0049(9) 0.0004(12)
C6 0.018(3) 0.058(5) 0.038(4) -0.005(3) 0.000(3) -0.001(3)
C5 0.032(3) 0.029(3) 0.029(3) 0.004(3) 0.002(3) -0.001(3)
C7 0.039(4) 0.038(4) 0.039(4) -0.006(3) 0.008(3) 0.001(3)
C8 0.047(4) 0.032(4) 0.042(4) -0.002(3) 0.006(3) -0.006(3)
C9 0.033(3) 0.037(4) 0.029(3) -0.005(3) 0.002(3) -0.003(3)
C10 0.031(4) 0.057(5) 0.036(4) -0.002(3) 0.005(3) -0.013(3)
C11 0.034(4) 0.060(5) 0.039(4) -0.001(3) 0.002(3) -0.007(3)
C12 0.031(4) 0.054(5) 0.049(4) 0.016(4) 0.002(3) -0.001(3)
C13 0.034(4) 0.045(4) 0.072(5) 0.026(4) -0.009(4) -0.004(3)
C14 0.033(4) 0.040(4) 0.059(5) 0.002(3) 0.009(3) 0.004(3)
C15 0.038(4) 0.041(4) 0.045(4) 0.002(3) 0.012(3) 0.000(3)
C17 0.032(3) 0.045(4) 0.042(4) 0.006(3) 0.004(3) 0.004(3)

loop_
_atom_type_symbol
_atom_type_description
_atom_type_scat_dispersion_real
_atom_type_scat_dispersion_imag
_atom_type_scat_source
C C 0.0033 0.0016 'International Tables Vol C Tables 4.2.6.8 and 6.1.1.4'
H H 0.0000 0.0000 'International Tables Vol C Tables 4.2.6.8 and 6.1.1.4'
N N 0.0061 0.0033 'International Tables Vol C Tables 4.2.6.8 and 6.1.1.4'
O O 0.0106 0.0060 'International Tables Vol C Tables 4.2.6.8 and 6.1.1.4'
Cd Cd -0.8075 1.2024 'International Tables Vol C Tables 4.2.6.8 and 6.1.1.4'
S S 0.1246 0.1234 'International Tables Vol C Tables 4.2.6.8 and 6.1.1.4'

loop_
_geom_angle_atom_site_label_1
_geom_angle_atom_site_label_2
_geom_angle_atom_site_label_3
_geom_angle
_geom_angle_site_symmetry_1
_geom_angle_site_symmetry_3
O1 Cd1 N4 123.1(2) . 7_656
O1 Cd1 N1 119.7(2) . .
N4 Cd1 N1 100.8(2) 7_656 .
O1 Cd1 O4 95.80(19) . 7_556
N4 Cd1 O4 124.7(2) 7_656 7_556
N1 Cd1 O4 89.29(19) . 7_556
O1 Cd1 O3 91.74(19) . 7_556
N4 Cd1 O3 84.70(19) 7_656 7_556
N1 Cd1 O3 135.0(2) . 7_556
O4 Cd1 O3 53.72(19) 7_556 7_556
O1 Cd1 O2 53.23(16) . .
N4 Cd1 O2 92.95(19) 7_656 .
N1 Cd1 O2 89.03(17) . .
O4 Cd1 O2 141.92(18) 7_556 .
O3 Cd1 O2 135.68(18) 7_556 .
C4 S1 C1 92.5(4) . .
C5 O1 Cd1 101.6(4) . .
C5 O2 Cd1 82.0(4) . .
C6 O3 Cd1 90.5(5) . 7_556
C6 O4 Cd1 93.1(4) . 7_556
H2W O6 H1W 94.8 . .
C9 N1 C7 105.9(6) . .
C9 N1 Cd1 127.9(5) . .
C7 N1 Cd1 126.1(4) . .
C9 N2 C8 107.4(5) . .
C9 N2 C10 126.4(6) . .
C8 N2 C10 126.3(6) . .
C17 N3 C14 107.4(6) . .
C17 N3 C13 126.0(7) . .
C14 N3 C13 126.7(6) . .
C17 N4 C15 105.5(6) . .
C17 N4 Cd1 123.7(5) . 7_656
C15 N4 Cd1 130.8(5) . 7_656
C2 C1 C5 129.2(7) . .
C2 C1 S1 111.0(6) . .
C5 C1 S1 119.8(5) . .
C1 C2 C3 114.6(7) . .
C1 C2 C6 122.7(6) . .
C3 C2 C6 122.7(6) . .
C4 C3 C2 103.2(7) . .
C4 C3 H3 128.4 . .
C2 C3 H3 128.4 . .
C3 C4 S1 118.6(7) . .
C3 C4 H4 120.7 . .
S1 C4 H4 120.7 . .
O3 C6 O4 122.6(7) . .
O3 C6 C2 118.7(7) . .
O4 C6 C2 118.6(7) . .
O2 C5 O1 122.9(6) . .
O2 C5 C1 120.6(6) . .
O1 C5 C1 116.5(6) . .
C8 C7 N1 109.4(6) . .
C8 C7 H7 125.3 . .
N1 C7 H7 125.3 . .
C7 C8 N2 106.3(6) . .
C7 C8 H8 126.9 . .
N2 C8 H8 126.9 . .
N1 C9 N2 111.1(6) . .
N1 C9 H9 124.4 . .
N2 C9 H9 124.4 . .
N2 C10 C11 112.1(6) . .
N2 C10 H10A 109.2 . .
C11 C10 H10A 109.2 . .
N2 C10 H10B 109.2 . .
C11 C10 H10B 109.2 . .
H10A C10 H10B 107.9 . .
C10 C11 C12 111.1(6) . .
C10 C11 H11A 109.4 . .
C12 C11 H11A 109.4 . .
C10 C11 H11B 109.4 . .
C12 C11 H11B 109.4 . .
H11A C11 H11B 108.0 . .
C13 C12 C11 113.1(7) . .
C13 C12 H12A 109.0 . .
C11 C12 H12A 109.0 . .
C13 C12 H12B 109.0 . .
C11 C12 H12B 109.0 . .
H12A C12 H12B 107.8 . .
N3 C13 C12 113.3(6) . .
N3 C13 H13A 108.9 . .
C12 C13 H13A 108.9 . .
N3 C13 H13B 108.9 . .
C12 C13 H13B 108.9 . .
H13A C13 H13B 107.7 . .
C15 C14 N3 106.1(6) . .
C15 C14 H14 127.0 . .
N3 C14 H14 127.0 . .
C14 C15 N4 109.6(7) . .
C14 C15 H15 125.2 . .
N4 C15 H15 125.2 . .
N4 C17 N3 111.5(6) . .
N4 C17 H17 124.3 . .
N3 C17 H17 124.3 . .

loop_
_geom_bond_atom_site_label_1
_geom_bond_atom_site_label_2
_geom_bond_distance
_geom_bond_site_symmetry_2
Cd1 O1 2.215(5) .
Cd1 N4 2.233(6) 7_656
Cd1 N1 2.251(5) .
Cd1 O4 2.401(5) 7_556
Cd1 O3 2.462(6) 7_556
Cd1 O2 2.642(5) .
S1 C4 1.644(9) .
S1 C1 1.696(8) .
O1 C5 1.263(8) .
O2 C5 1.251(8) .
O3 C6 1.249(10) .
O3 Cd1 2.462(6) 7_556
O4 C6 1.256(9) .
O4 Cd1 2.401(5) 7_556
O6 H2W 0.8501 .
O6 H1W 0.8500 .
N1 C9 1.325(8) .
N1 C7 1.374(9) .
N2 C9 1.340(9) .
N2 C8 1.373(9) .
N2 C10 1.469(8) .
N3 C17 1.341(9) .
N3 C14 1.373(10) .
N3 C13 1.477(9) .
N4 C17 1.319(9) .
N4 C15 1.381(9) .
N4 Cd1 2.233(6) 7_656
C1 C2 1.371(8) .
C1 C5 1.488(10) .
C2 C3 1.519(8) .
C2 C6 1.522(10) .
C3 C4 1.400(9) .
C3 H3 0.9300 .
C4 H4 0.9300 .
C7 C8 1.357(10) .
C7 H7 0.9300 .
C8 H8 0.9300 .
C9 H9 0.9300 .
C10 C11 1.516(10) .
C10 H10A 0.9700 .
C10 H10B 0.9700 .
C11 C12 1.531(10) .
C11 H11A 0.9700 .
C11 H11B 0.9700 .
C12 C13 1.522(11) .
C12 H12A 0.9700 .
C12 H12B 0.9700 .
C13 H13A 0.9700 .
C13 H13B 0.9700 .
C14 C15 1.355(11) .
C14 H14 0.9300 .
C15 H15 0.9300 .
C17 H17 0.9300 .

loop_
_geom_hbond_atom_site_label_D
_geom_hbond_atom_site_label_H
_geom_hbond_atom_site_label_A
_geom_hbond_distance_DH
_geom_hbond_distance_HA
_geom_hbond_distance_DA
_geom_hbond_angle_DHA
_geom_hbond_site_symmetry_A
O6 H2W O3 0.85 2.37 3.063(10) 139.5 7_556
O6 H2W O1 0.85 2.55 3.208(9) 134.9 7_556
O6 H1W O4 0.85 2.19 3.030(9) 172.0 .

loop_
_geom_torsion_atom_site_label_1
_geom_torsion_atom_site_label_2
_geom_torsion_atom_site_label_3
_geom_torsion_atom_site_label_4
_geom_torsion
_geom_torsion_site_symmetry_1
N4 Cd1 O1 C5 -67.9(5) 7_656
N1 Cd1 O1 C5 61.1(5) .
O4 Cd1 O1 C5 153.6(5) 7_556
O3 Cd1 O1 C5 -152.7(5) 7_556
O2 Cd1 O1 C5 -2.2(4) .
O1 Cd1 O2 C5 2.2(4) .
N4 Cd1 O2 C5 132.3(4) 7_656
N1 Cd1 O2 C5 -126.9(4) .
O4 Cd1 O2 C5 -39.3(5) 7_556
O3 Cd1 O2 C5 46.9(5) 7_556
O1 Cd1 N1 C9 -111.0(5) .
N4 Cd1 N1 C9 27.5(6) 7_656
O4 Cd1 N1 C9 152.7(5) 7_556
O3 Cd1 N1 C9 120.8(5) 7_556
O2 Cd1 N1 C9 -65.3(5) .
O1 Cd1 N1 C7 74.8(6) .
N4 Cd1 N1 C7 -146.7(5) 7_656
O4 Cd1 N1 C7 -21.5(6) 7_556
O3 Cd1 N1 C7 -53.4(6) 7_556
O2 Cd1 N1 C7 120.5(5) .
C4 S1 C1 C2 -1.5(7) .
C4 S1 C1 C5 178.0(7) .
C5 C1 C2 C3 -177.7(7) .
S1 C1 C2 C3 1.8(9) .
C5 C1 C2 C6 2.1(13) .
S1 C1 C2 C6 -178.4(6) .
C1 C2 C3 C4 -1.1(10) .
C6 C2 C3 C4 179.1(8) .
C2 C3 C4 S1 0.0(9) .
C1 S1 C4 C3 0.9(8) .
Cd1 O3 C6 O4 3.9(7) 7_556
Cd1 O3 C6 C2 -179.9(5) 7_556
Cd1 O4 C6 O3 -4.0(7) 7_556
Cd1 O4 C6 C2 179.8(5) 7_556
C1 C2 C6 O3 89.8(9) .
C3 C2 C6 O3 -90.5(9) .
C1 C2 C6 O4 -93.9(9) .
C3 C2 C6 O4 85.9(9) .
Cd1 O2 C5 O1 -3.7(6) .
Cd1 O2 C5 C1 176.8(6) .
Cd1 O1 C5 O2 4.4(8) .
Cd1 O1 C5 C1 -176.0(5) .
C2 C1 C5 O2 178.2(8) .
S1 C1 C5 O2 -1.3(10) .
C2 C1 C5 O1 -1.4(12) .
S1 C1 C5 O1 179.2(6) .
C9 N1 C7 C8 -0.6(8) .
Cd1 N1 C7 C8 174.7(5) .
N1 C7 C8 N2 0.1(8) .
C9 N2 C8 C7 0.4(8) .
C10 N2 C8 C7 -179.0(6) .
C7 N1 C9 N2 0.8(7) .
Cd1 N1 C9 N2 -174.3(4) .
C8 N2 C9 N1 -0.8(8) .
C10 N2 C9 N1 178.6(6) .
C9 N2 C10 C11 -106.0(8) .
C8 N2 C10 C11 73.3(9) .
N2 C10 C11 C12 -179.4(6) .
C10 C11 C12 C13 167.6(7) .
C17 N3 C13 C12 85.4(9) .
C14 N3 C13 C12 -94.5(9) .
C11 C12 C13 N3 66.3(9) .
C17 N3 C14 C15 0.6(8) .
C13 N3 C14 C15 -179.5(7) .
N3 C14 C15 N4 -0.7(8) .
C17 N4 C15 C14 0.5(8) .
Cd1 N4 C15 C14 -178.0(5) 7_656
C15 N4 C17 N3 -0.1(8) .
Cd1 N4 C17 N3 178.5(4) 7_656
C14 N3 C17 N4 -0.3(8) .
C13 N3 C17 N4 179.8(6) .
